data_4347815
loop_
_publ_author_name
'Xiang, Jing'
'Wang, Qian'
'Yiu, Shek-Man'
'Man, Wai-Lun'
'Kwong, Hoi-Ki'
'Lau, Tai-Chu'

_publ_section_title
;
 Aerobic Oxidation of an Osmium(III) N-Hydroxyguanidine Complex To Give
 Nitric Oxide.
;
_journal_issue 10
_journal_name_full 'Inorganic chemistry'
_journal_page_first 5056
_journal_page_last 5061
_journal_paper_doi 10.1021/acs.inorgchem.6b00652
_journal_volume 55
_journal_year 2016
_chemical_formula_sum 'C40 H28 N5 O3 Os P'
_chemical_formula_weight 847.84
_space_group_IT_number 2
_space_group_name_Hall '-P 1'
_space_group_name_H-M_alt 'P -1'
_symmetry_cell_setting triclinic
_symmetry_space_group_name_H-M 'P -1'
_atom_sites_solution_hydrogens geom
_atom_sites_solution_primary direct
_atom_sites_solution_secondary difmap
_audit_creation_method SHELXL-97
_cell_angle_alpha 75.406(6)
_cell_angle_beta 72.121(6)
_cell_angle_gamma 75.807(6)
_cell_formula_units_Z 2
_cell_length_a 11.2910(8)
_cell_length_b 13.1602(9)
_cell_length_c 13.1620(9)
_cell_measurement_reflns_used 9797
_cell_measurement_temperature 293(2)
_cell_measurement_theta_max 71.3983
_cell_measurement_theta_min 3.5379
_cell_volume 1771.1(2)
_computing_cell_refinement 'CrysAlisPro, Oxford Diffraction Ltd'
_computing_data_collection 'CrysAlisPro, Oxford Diffraction Ltd'
_computing_data_reduction 'CrysAlisPro, Oxford Diffraction Ltd'
_computing_structure_refinement 'SHELXL-97 (Sheldrick, 1997)'
_computing_structure_solution 'SHELXS-97 (Sheldrick, 1990)'
_diffrn_ambient_temperature 293(2)
_diffrn_detector_area_resol_mean 16.1270
_diffrn_measured_fraction_theta_full 0.998
_diffrn_measured_fraction_theta_max 0.998
_diffrn_measurement_device_type 'Xcalibur, Sapphire3, Gemini ultra'
_diffrn_measurement_method '\w scans'
_diffrn_radiation_monochromator mirror
_diffrn_radiation_source 'Enhance Ultra (Cu) X-ray Source'
_diffrn_radiation_type CuK\a
_diffrn_radiation_wavelength 1.54184
_diffrn_reflns_av_R_equivalents 0.0288
_diffrn_reflns_av_sigmaI/netI 0.0250
_diffrn_reflns_limit_h_max 13
_diffrn_reflns_limit_h_min -13
_diffrn_reflns_limit_k_max 15
_diffrn_reflns_limit_k_min -15
_diffrn_reflns_limit_l_max 15
_diffrn_reflns_limit_l_min -15
_diffrn_reflns_number 10907
_diffrn_reflns_theta_full 66.98
_diffrn_reflns_theta_max 66.98
_diffrn_reflns_theta_min 3.53
_exptl_absorpt_coefficient_mu 7.597
_exptl_absorpt_correction_T_max 0.920
_exptl_absorpt_correction_T_min 0.414
_exptl_absorpt_correction_type analytical
_exptl_absorpt_process_details 'CrysAlisPro, Oxford Diffraction Ltd'
_exptl_crystal_colour red
_exptl_crystal_density_diffrn 1.590
_exptl_crystal_density_method 'not measured'
_exptl_crystal_description block
_exptl_crystal_F_000 836
_exptl_crystal_size_max 0.6065
_exptl_crystal_size_mid 0.2521
_exptl_crystal_size_min 0.0305
_refine_diff_density_max 5.106
_refine_diff_density_min -2.100
_refine_diff_density_rms 0.127
_refine_ls_extinction_method none
_refine_ls_goodness_of_fit_ref 1.066
_refine_ls_hydrogen_treatment mixed
_refine_ls_matrix_type full
_refine_ls_number_parameters 451
_refine_ls_number_reflns 6298
_refine_ls_number_restraints 0
_refine_ls_restrained_S_all 1.066
_refine_ls_R_factor_all 0.0534
_refine_ls_R_factor_gt 0.0523
_refine_ls_shift/su_max 0.001
_refine_ls_shift/su_mean 0.000
_refine_ls_structure_factor_coef Fsqd
_refine_ls_weighting_details 'calc w=1/[\s^2^(Fo^2^)+(0.0370P)^2^+14.4372P] where P=(Fo^2^+2Fc^2^)/3'
_refine_ls_weighting_scheme calc
_refine_ls_wR_factor_gt 0.1237
_refine_ls_wR_factor_ref 0.1243
_reflns_number_gt 6115
_reflns_number_total 6298
_reflns_threshold_expression >2sigma(I)
_cod_data_source_file ic6b00652_si_003.cif
_cod_data_source_block 062309a
_cod_original_sg_symbol_H-M P-1
_cod_database_code 4347815

loop_
_symmetry_equiv_pos_as_xyz
'x, y, z'
'-x, -y, -z'

loop_
_atom_site_label
_atom_site_type_symbol
_atom_site_fract_x
_atom_site_fract_y
_atom_site_fract_z
_atom_site_U_iso_or_equiv
_atom_site_adp_type
_atom_site_occupancy
_atom_site_symmetry_multiplicity
_atom_site_calc_flag
_atom_site_refinement_flags
P1 P 0.26211(16) 0.18517(13) 0.45705(14) 0.0386(4) Uani 1 1 d .
C17 C 0.1980(7) 0.0799(5) 0.5601(6) 0.0423(15) Uani 1 1 d .
C18 C 0.1797(9) -0.0087(7) 0.5339(7) 0.064(2) Uani 1 1 d .
H18 H 0.2059 -0.0180 0.4621 0.077 Uiso 1 1 calc R
C19 C 0.1215(11) -0.0845(8) 0.6161(9) 0.082(3) Uani 1 1 d .
H19 H 0.1078 -0.1443 0.5989 0.099 Uiso 1 1 calc R
C20 C 0.0847(10) -0.0718(8) 0.7211(8) 0.077(3) Uani 1 1 d .
H20 H 0.0472 -0.1234 0.7756 0.092 Uiso 1 1 calc R
C21 C 0.1024(9) 0.0170(7) 0.7473(7) 0.064(2) Uani 1 1 d .
H21 H 0.0759 0.0257 0.8193 0.077 Uiso 1 1 calc R
C22 C 0.1591(8) 0.0929(6) 0.6678(6) 0.0521(18) Uani 1 1 d .
H22 H 0.1715 0.1528 0.6858 0.063 Uiso 1 1 calc R
C23 C 0.3579(7) 0.2374(5) 0.5106(6) 0.0414(15) Uani 1 1 d .
C24 C 0.3447(8) 0.3463(6) 0.5023(7) 0.057(2) Uani 1 1 d .
H24 H 0.2875 0.3936 0.4668 0.068 Uiso 1 1 calc R
C25 C 0.4167(10) 0.3842(8) 0.5470(9) 0.076(3) Uani 1 1 d .
H25 H 0.4068 0.4573 0.5428 0.091 Uiso 1 1 calc R
C26 C 0.5017(10) 0.3160(10) 0.5971(9) 0.082(3) Uani 1 1 d .
H26 H 0.5506 0.3429 0.6259 0.098 Uiso 1 1 calc R
C27 C 0.5169(10) 0.2062(9) 0.6061(8) 0.077(3) Uani 1 1 d .
H27 H 0.5754 0.1597 0.6408 0.093 Uiso 1 1 calc R
C28 C 0.4446(9) 0.1673(7) 0.5632(7) 0.063(2) Uani 1 1 d .
H28 H 0.4534 0.0941 0.5693 0.075 Uiso 1 1 calc R
C29 C 0.3564(7) 0.1371(5) 0.3355(6) 0.0441(16) Uani 1 1 d .
C30 C 0.4874(8) 0.1254(6) 0.3048(7) 0.0565(19) Uani 1 1 d .
H30 H 0.5287 0.1444 0.3465 0.068 Uiso 1 1 calc R
C31 C 0.5560(10) 0.0857(8) 0.2128(8) 0.072(3) Uani 1 1 d .
H31 H 0.6437 0.0784 0.1921 0.087 Uiso 1 1 calc R
C32 C 0.4962(11) 0.0569(7) 0.1510(8) 0.078(3) Uani 1 1 d .
H32 H 0.5435 0.0285 0.0897 0.093 Uiso 1 1 calc R
C33 C 0.3672(12) 0.0697(9) 0.1794(8) 0.080(3) Uani 1 1 d .
H33 H 0.3269 0.0512 0.1366 0.096 Uiso 1 1 calc R
C34 C 0.2965(9) 0.1098(8) 0.2712(7) 0.064(2) Uani 1 1 d .
H34 H 0.2087 0.1187 0.2900 0.077 Uiso 1 1 calc R
C35 C 0.1365(6) 0.2890(5) 0.4235(5) 0.0398(14) Uani 1 1 d .
C36 C 0.1634(8) 0.3623(7) 0.3262(7) 0.059(2) Uani 1 1 d .
H36 H 0.2428 0.3532 0.2772 0.071 Uiso 1 1 calc R
C37 C 0.0709(8) 0.4484(7) 0.3034(7) 0.061(2) Uani 1 1 d .
H37 H 0.0880 0.4975 0.2386 0.073 Uiso 1 1 calc R
C38 C -0.0452(8) 0.4621(7) 0.3752(7) 0.060(2) Uani 1 1 d .
H38 H -0.1062 0.5209 0.3590 0.072 Uiso 1 1 calc R
C39 C -0.0735(8) 0.3905(8) 0.4708(8) 0.067(2) Uani 1 1 d .
H39 H -0.1533 0.4004 0.5191 0.080 Uiso 1 1 calc R
C40 C 0.0184(7) 0.3025(7) 0.4949(7) 0.0565(19) Uani 1 1 d .
H40 H -0.0001 0.2531 0.5592 0.068 Uiso 1 1 calc R
Os1 Os 0.73583(3) 0.22170(3) 0.87134(2) 0.04350(12) Uani 1 1 d .
O1 O 0.8386(8) 0.0166(5) 0.9940(6) 0.094(2) Uani 1 1 d .
O2 O 0.5566(5) 0.1989(4) 0.8874(4) 0.0489(12) Uani 1 1 d .
O3 O 0.4995(5) 0.3837(4) 1.1247(4) 0.0524(12) Uani 1 1 d .
N1 N 1.0043(6) 0.2868(6) 0.8106(6) 0.0614(18) Uani 1 1 d .
N2 N 0.6688(7) 0.4418(6) 0.7157(6) 0.0596(17) Uani 1 1 d .
N3 N 0.8204(7) 0.1282(6) 0.6555(6) 0.0630(18) Uani 1 1 d .
N4 N 0.7896(6) 0.0961(6) 0.9503(5) 0.0538(16) Uani 1 1 d .
N5 N 0.6540(5) 0.3018(5) 1.0041(4) 0.0389(12) Uani 1 1 d .
C1 C 0.9065(7) 0.2628(6) 0.8338(6) 0.0441(16) Uani 1 1 d .
C2 C 0.6918(6) 0.3643(5) 0.7743(5) 0.0336(13) Uani 1 1 d .
C3 C 0.7922(7) 0.1605(6) 0.7333(6) 0.0430(15) Uani 1 1 d .
C4 C 0.4495(7) 0.2588(6) 0.9256(6) 0.0476(17) Uani 1 1 d .
C5 C 0.3412(8) 0.2521(8) 0.8954(7) 0.063(2) Uani 1 1 d .
H5 H 0.3497 0.2062 0.8492 0.076 Uiso 1 1 calc R
C6 C 0.2258(9) 0.3114(9) 0.9326(8) 0.078(3) Uani 1 1 d .
H6 H 0.1565 0.3039 0.9128 0.093 Uiso 1 1 calc R
C7 C 0.2095(9) 0.3830(9) 0.9997(8) 0.074(3) Uani 1 1 d .
H7 H 0.1305 0.4247 1.0224 0.089 Uiso 1 1 calc R
C8 C 0.3103(8) 0.3917(7) 1.0322(7) 0.0571(19) Uani 1 1 d .
H8 H 0.2995 0.4384 1.0783 0.069 Uiso 1 1 calc R
C9 C 0.4309(6) 0.3297(6) 0.9955(6) 0.0445(16) Uani 1 1 d .
C10 C 0.5314(6) 0.3363(5) 1.0380(5) 0.0399(14) Uani 1 1 d .
C11 C 0.6123(8) 0.3769(6) 1.1493(7) 0.0528(18) Uani 1 1 d .
C12 C 0.6280(10) 0.4139(8) 1.2320(8) 0.073(3) Uani 1 1 d .
H12 H 0.5607 0.4477 1.2807 0.087 Uiso 1 1 calc R
C13 C 0.7520(11) 0.3968(9) 1.2371(8) 0.082(3) Uani 1 1 d .
H13 H 0.7692 0.4200 1.2913 0.099 Uiso 1 1 calc R
C14 C 0.8509(9) 0.3467(7) 1.1647(7) 0.064(2) Uani 1 1 d .
H14 H 0.9325 0.3368 1.1721 0.077 Uiso 1 1 calc R
C15 C 0.8332(8) 0.3104(6) 1.0813(7) 0.0522(18) Uani 1 1 d .
H15 H 0.9004 0.2771 1.0321 0.063 Uiso 1 1 calc R
C16 C 0.7086(7) 0.3267(6) 1.0757(5) 0.0422(15) Uani 1 1 d .

loop_
_atom_site_aniso_label
_atom_site_aniso_U_11
_atom_site_aniso_U_22
_atom_site_aniso_U_33
_atom_site_aniso_U_23
_atom_site_aniso_U_13
_atom_site_aniso_U_12
P1 0.0420(9) 0.0393(9) 0.0380(9) -0.0084(7) -0.0130(7) -0.0097(7)
C17 0.047(4) 0.038(3) 0.043(4) -0.006(3) -0.015(3) -0.007(3)
C18 0.088(6) 0.053(5) 0.055(5) -0.012(4) -0.014(5) -0.027(4)
C19 0.111(9) 0.056(5) 0.084(7) -0.007(5) -0.019(6) -0.036(6)
C20 0.089(7) 0.060(6) 0.067(6) 0.017(5) -0.017(5) -0.022(5)
C21 0.066(5) 0.073(6) 0.043(4) 0.004(4) -0.013(4) -0.011(4)
C22 0.063(5) 0.050(4) 0.043(4) -0.007(3) -0.018(4) -0.007(4)
C23 0.044(4) 0.043(4) 0.042(4) -0.006(3) -0.016(3) -0.011(3)
C24 0.062(5) 0.049(4) 0.068(5) -0.008(4) -0.030(4) -0.013(4)
C25 0.092(7) 0.061(5) 0.097(7) -0.021(5) -0.039(6) -0.029(5)
C26 0.079(7) 0.112(9) 0.083(7) -0.024(6) -0.039(6) -0.040(6)
C27 0.074(6) 0.095(7) 0.079(7) -0.006(5) -0.049(5) -0.017(5)
C28 0.069(5) 0.054(5) 0.074(6) -0.006(4) -0.040(5) -0.009(4)
C29 0.054(4) 0.039(4) 0.039(4) -0.010(3) -0.007(3) -0.013(3)
C30 0.058(5) 0.054(4) 0.050(4) -0.004(4) -0.011(4) -0.008(4)
C31 0.064(6) 0.071(6) 0.057(5) -0.005(5) 0.002(4) 0.003(5)
C32 0.101(8) 0.061(5) 0.048(5) -0.011(4) 0.009(5) -0.009(5)
C33 0.109(9) 0.090(7) 0.050(5) -0.024(5) -0.003(5) -0.048(6)
C34 0.069(6) 0.080(6) 0.051(5) -0.019(4) -0.007(4) -0.031(5)
C35 0.043(4) 0.040(3) 0.041(4) -0.006(3) -0.015(3) -0.014(3)
C36 0.053(5) 0.063(5) 0.054(5) 0.002(4) -0.016(4) -0.007(4)
C37 0.059(5) 0.059(5) 0.060(5) 0.003(4) -0.022(4) -0.008(4)
C38 0.057(5) 0.055(5) 0.072(6) -0.011(4) -0.035(4) 0.003(4)
C39 0.046(5) 0.075(6) 0.069(6) -0.006(5) -0.011(4) -0.004(4)
C40 0.047(4) 0.066(5) 0.049(4) -0.002(4) -0.008(3) -0.011(4)
Os1 0.04145(18) 0.0571(2) 0.04060(18) -0.01689(14) -0.01178(13) -0.01552(14)
O1 0.115(6) 0.062(4) 0.086(5) 0.011(4) -0.045(5) 0.016(4)
O2 0.046(3) 0.056(3) 0.053(3) -0.013(2) -0.013(2) -0.023(2)
O3 0.047(3) 0.064(3) 0.051(3) -0.023(3) -0.015(2) -0.005(2)
N1 0.049(4) 0.075(5) 0.071(5) -0.020(4) -0.020(3) -0.018(3)
N2 0.056(4) 0.070(5) 0.056(4) -0.019(4) -0.012(3) -0.016(3)
N3 0.063(4) 0.083(5) 0.056(4) -0.030(4) -0.015(3) -0.020(4)
N4 0.060(4) 0.066(4) 0.035(3) -0.020(3) -0.002(3) -0.014(3)
N5 0.039(3) 0.050(3) 0.032(3) -0.015(2) -0.008(2) -0.011(2)
C1 0.038(4) 0.054(4) 0.047(4) -0.019(3) -0.014(3) -0.008(3)
C2 0.038(3) 0.035(3) 0.025(3) 0.000(3) -0.008(3) -0.007(3)
C3 0.041(4) 0.057(4) 0.038(4) -0.017(3) -0.007(3) -0.018(3)
C4 0.042(4) 0.064(5) 0.043(4) -0.002(3) -0.015(3) -0.024(3)
C5 0.054(5) 0.090(6) 0.058(5) -0.008(4) -0.022(4) -0.033(5)
C6 0.046(5) 0.120(9) 0.078(6) -0.012(6) -0.027(5) -0.028(5)
C7 0.045(5) 0.107(8) 0.069(6) -0.012(6) -0.018(4) -0.010(5)
C8 0.049(4) 0.068(5) 0.049(4) -0.006(4) -0.009(4) -0.011(4)
C9 0.036(3) 0.058(4) 0.037(4) 0.001(3) -0.011(3) -0.013(3)
C10 0.041(4) 0.044(4) 0.033(3) -0.007(3) -0.007(3) -0.007(3)
C11 0.053(4) 0.062(5) 0.054(4) -0.022(4) -0.020(4) -0.010(4)
C12 0.075(6) 0.092(7) 0.068(6) -0.044(5) -0.025(5) -0.008(5)
C13 0.094(7) 0.105(8) 0.078(6) -0.052(6) -0.042(6) -0.010(6)
C14 0.063(5) 0.076(6) 0.068(5) -0.023(5) -0.037(5) -0.009(4)
C15 0.055(4) 0.055(4) 0.056(4) -0.014(4) -0.026(4) -0.009(4)
C16 0.052(4) 0.046(4) 0.036(3) -0.008(3) -0.020(3) -0.008(3)

loop_
_atom_type_symbol
_atom_type_description
_atom_type_scat_dispersion_real
_atom_type_scat_dispersion_imag
_atom_type_scat_source
C C 0.0181 0.0091 'International Tables Vol C Tables 4.2.6.8 and 6.1.1.4'
N N 0.0311 0.0180 'International Tables Vol C Tables 4.2.6.8 and 6.1.1.4'
O O 0.0492 0.0322 'International Tables Vol C Tables 4.2.6.8 and 6.1.1.4'
P P 0.2955 0.4335 'International Tables Vol C Tables 4.2.6.8 and 6.1.1.4'
Os Os -4.9801 6.2216 'International Tables Vol C Tables 4.2.6.8 and 6.1.1.4'
H H 0.0000 0.0000 'International Tables Vol C Tables 4.2.6.8 and 6.1.1.4'

loop_
_geom_angle_atom_site_label_1
_geom_angle_atom_site_label_2
_geom_angle_atom_site_label_3
_geom_angle
C35 P1 C23 109.5(3)
C35 P1 C29 108.5(3)
C23 P1 C29 109.7(3)
C35 P1 C17 110.0(3)
C23 P1 C17 107.8(3)
C29 P1 C17 111.3(3)
C18 C17 C22 120.1(7)
C18 C17 P1 121.4(6)
C22 C17 P1 118.4(5)
C17 C18 C19 119.2(8)
C17 C18 H18 120.4
C19 C18 H18 120.4
C20 C19 C18 120.4(9)
C20 C19 H19 119.8
C18 C19 H19 119.8
C19 C20 C21 120.3(9)
C19 C20 H20 119.8
C21 C20 H20 119.8
C22 C21 C20 120.4(8)
C22 C21 H21 119.8
C20 C21 H21 119.8
C21 C22 C17 119.6(8)
C21 C22 H22 120.2
C17 C22 H22 120.2
C24 C23 C28 119.7(7)
C24 C23 P1 120.8(5)
C28 C23 P1 119.5(6)
C25 C24 C23 119.6(8)
C25 C24 H24 120.2
C23 C24 H24 120.2
C26 C25 C24 120.6(9)
C26 C25 H25 119.7
C24 C25 H25 119.7
C25 C26 C27 120.8(8)
C25 C26 H26 119.6
C27 C26 H26 119.6
C28 C27 C26 119.2(9)
C28 C27 H27 120.4
C26 C27 H27 120.4
C27 C28 C23 120.1(8)
C27 C28 H28 120.0
C23 C28 H28 120.0
C34 C29 C30 119.1(7)
C34 C29 P1 119.0(6)
C30 C29 P1 121.9(6)
C31 C30 C29 119.9(9)
C31 C30 H30 120.0
C29 C30 H30 120.0
C32 C31 C30 120.5(9)
C32 C31 H31 119.8
C30 C31 H31 119.8
C33 C32 C31 120.1(9)
C33 C32 H32 120.0
C31 C32 H32 120.0
C32 C33 C34 120.4(10)
C32 C33 H33 119.8
C34 C33 H33 119.8
C33 C34 C29 120.0(9)
C33 C34 H34 120.0
C29 C34 H34 120.0
C40 C35 C36 119.9(7)
C40 C35 P1 121.5(6)
C36 C35 P1 118.4(6)
C37 C36 C35 119.2(8)
C37 C36 H36 120.4
C35 C36 H36 120.4
C38 C37 C36 120.5(8)
C38 C37 H37 119.7
C36 C37 H37 119.7
C37 C38 C39 121.1(8)
C37 C38 H38 119.5
C39 C38 H38 119.5
C38 C39 C40 119.3(8)
C38 C39 H39 120.3
C40 C39 H39 120.3
C35 C40 C39 120.0(8)
C35 C40 H40 120.0
C39 C40 H40 120.0
N4 Os1 C1 91.1(3)
N4 Os1 C2 174.7(3)
C1 Os1 C2 84.1(3)
N4 Os1 C3 92.2(3)
C1 Os1 C3 89.0(3)
C2 Os1 C3 85.7(3)
N4 Os1 O2 98.0(3)
C1 Os1 O2 170.4(3)
C2 Os1 O2 86.7(2)
C3 Os1 O2 87.4(2)
N4 Os1 N5 95.7(2)
C1 Os1 N5 95.6(2)
C2 Os1 N5 86.9(2)
C3 Os1 N5 170.8(3)
O2 Os1 N5 86.7(2)
C4 O2 Os1 127.5(4)
C10 O3 C11 105.3(6)
O1 N4 Os1 172.0(7)
C10 N5 C16 105.6(5)
C10 N5 Os1 123.2(4)
C16 N5 Os1 131.2(5)
N1 C1 Os1 178.9(7)
N2 C2 Os1 176.7(6)
N3 C3 Os1 178.0(7)
O2 C4 C9 125.4(6)
O2 C4 C5 117.9(7)
C9 C4 C5 116.7(8)
C6 C5 C4 121.5(9)
C6 C5 H5 119.2
C4 C5 H5 119.2
C5 C6 C7 121.1(8)
C5 C6 H6 119.4
C7 C6 H6 119.4
C8 C7 C6 119.8(9)
C8 C7 H7 120.1
C6 C7 H7 120.1
C7 C8 C9 119.9(9)
C7 C8 H8 120.0
C9 C8 H8 120.0
C4 C9 C8 121.0(7)
C4 C9 C10 121.2(7)
C8 C9 C10 117.7(7)
N5 C10 O3 113.4(6)
N5 C10 C9 129.0(6)
O3 C10 C9 117.6(6)
C16 C11 C12 124.7(8)
C16 C11 O3 108.4(6)
C12 C11 O3 126.9(8)
C11 C12 C13 114.5(9)
C11 C12 H12 122.7
C13 C12 H12 122.7
C14 C13 C12 122.3(8)
C14 C13 H13 118.8
C12 C13 H13 118.8
C13 C14 C15 122.3(8)
C13 C14 H14 118.8
C15 C14 H14 118.8
C14 C15 C16 115.9(8)
C14 C15 H15 122.1
C16 C15 H15 122.1
C11 C16 C15 120.3(6)
C11 C16 N5 107.3(6)
C15 C16 N5 132.4(7)

loop_
_geom_bond_atom_site_label_1
_geom_bond_atom_site_label_2
_geom_bond_distance
P1 C35 1.790(7)
P1 C23 1.793(7)
P1 C29 1.796(7)
P1 C17 1.796(7)
C17 C18 1.373(10)
C17 C22 1.391(10)
C18 C19 1.393(12)
C18 H18 0.9300
C19 C20 1.357(14)
C19 H19 0.9300
C20 C21 1.372(14)
C20 H20 0.9300
C21 C22 1.370(11)
C21 H21 0.9300
C22 H22 0.9300
C23 C24 1.384(10)
C23 C28 1.393(10)
C24 C25 1.377(11)
C24 H24 0.9300
C25 C26 1.352(14)
C25 H25 0.9300
C26 C27 1.392(15)
C26 H26 0.9300
C27 C28 1.372(12)
C27 H27 0.9300
C28 H28 0.9300
C29 C34 1.389(11)
C29 C30 1.389(11)
C30 C31 1.373(12)
C30 H30 0.9300
C31 C32 1.371(15)
C31 H31 0.9300
C32 C33 1.366(15)
C32 H32 0.9300
C33 C34 1.378(13)
C33 H33 0.9300
C34 H34 0.9300
C35 C40 1.375(10)
C35 C36 1.394(10)
C36 C37 1.381(11)
C36 H36 0.9300
C37 C38 1.360(12)
C37 H37 0.9300
C38 C39 1.370(12)
C38 H38 0.9300
C39 C40 1.395(12)
C39 H39 0.9300
C40 H40 0.9300
Os1 N4 1.791(7)
Os1 C1 2.011(7)
Os1 C2 2.031(6)
Os1 C3 2.033(7)
Os1 O2 2.057(5)
Os1 N5 2.116(5)
O1 N4 1.158(9)
O2 C4 1.302(9)
O3 C10 1.348(8)
O3 C11 1.384(9)
N1 C1 1.151(9)
N2 C2 1.140(9)
N3 C3 1.132(9)
N5 C10 1.318(9)
N5 C16 1.410(8)
C4 C9 1.407(11)
C4 C5 1.424(10)
C5 C6 1.360(14)
C5 H5 0.9300
C6 C7 1.391(15)
C6 H6 0.9300
C7 C8 1.372(12)
C7 H7 0.9300
C8 C9 1.415(11)
C8 H8 0.9300
C9 C10 1.438(9)
C11 C16 1.372(11)
C11 C12 1.372(11)
C12 C13 1.382(14)
C12 H12 0.9300
C13 C14 1.375(13)
C13 H13 0.9300
C14 C15 1.386(11)
C14 H14 0.9300
C15 C16 1.391(10)
C15 H15 0.9300
